data_1528119
loop_
_publ_author_name
'Terzieff, T.'
'Schuenemann, J.W.'
'Baerner, K.'

_publ_section_title
;
 Ferromagnetism in Ni As-type Co-Fe-Te
;
_journal_name_full 'Journal of Alloys Compd.'
_journal_page_first 123
_journal_page_last 127
_journal_volume 200
_journal_year 1993
_chemical_formula_sum 'Co0.32 Fe0.32 Te'
_chemical_name_systematic '(Co0.5 Fe0.5).64 Te'
_space_group_IT_number 194
_symmetry_space_group_name_Hall '-P 6c 2c'
_symmetry_space_group_name_H-M 'P 63/m m c'
_cell_angle_alpha 90
_cell_angle_beta 90
_cell_angle_gamma 120
_cell_formula_units_Z 2
_cell_length_a 3.486
_cell_length_b 3.486
_cell_length_c 5.461
_cell_volume 57.472
_citation_journal_id_ASTM JALCEU
_cod_data_source_file Terzieff_JALCEU_1993_338.cif
_cod_data_source_block Co0.32Fe0.32Te1
_cod_original_cell_volume 57.47217
_cod_original_formula_sum 'Co0.32 Fe0.32 Te1'
_cod_database_code 1528119

loop_
_symmetry_equiv_pos_as_xyz
x,y,z
x-y,x,z+1/2
-y,x-y,z
-x,-y,z+1/2
-x+y,-x,z
y,-x+y,z+1/2
-y,-x,-z+1/2
x-y,-y,-z
x,x-y,-z+1/2
y,x,-z
-x+y,y,-z+1/2
-x,-x+y,-z
-x,-y,-z
-x+y,-x,-z-1/2
y,-x+y,-z
x,y,-z-1/2
x-y,x,-z
-y,x-y,-z-1/2
y,x,z-1/2
-x+y,y,z
-x,-x+y,z-1/2
-y,-x,z
x-y,-y,z-1/2
x,x-y,z

loop_
_atom_site_label
_atom_site_type_symbol
_atom_site_fract_x
_atom_site_fract_y
_atom_site_fract_z
_atom_site_occupancy
_atom_site_U_iso_or_equiv
Co1 Co+3 0 0 0 0.32 0.0
Fe1 Fe+3 0 0 0 0.32 0.0
Te1 Te-2 0.3333 0.6667 0.25 1 0.0
